data_9007936
loop_
_publ_author_name
'Held, P.'
'Bohaty, L.'

_publ_section_title
;
 Manganese(II) sulfate tetrahydrate (ilesite)
 Locality: synthetic
;
_journal_name_full 'Acta Crystallographica, Section E'
_journal_page_first i121
_journal_page_last i123
_journal_paper_doi 10.1107/S1600536802020962
_journal_volume 58
_journal_year 2002
_chemical_formula_structural Ilesite
_chemical_formula_sum 'H16 Mn2 O16 S2'
_space_group_IT_number 14
_symmetry_space_group_name_Hall '-P 2yn'
_symmetry_space_group_name_H-M 'P 1 21/n 1'
_cell_angle_alpha 90
_cell_angle_beta 90.800
_cell_angle_gamma 90
_cell_length_a 5.9783
_cell_length_b 13.8090
_cell_length_c 8.0481
_cell_volume 664.341
_cell_formula_units_Z 2
_cod_depositor_comments
;
  Z value inserted and formula changed to reflect dimeric structure
                               Miguel.
;
_exptl_crystal_density_diffrn 2.230
_cod_original_formula_sum 'Mn S O8 H8'
_cod_database_code 9007936

loop_
_symmetry_equiv_pos_as_xyz
x,y,z
1/2+x,1/2-y,1/2+z
1/2-x,1/2+y,1/2-z
-x,-y,-z

loop_
_atom_site_aniso_label
_atom_site_aniso_U_11
_atom_site_aniso_U_22
_atom_site_aniso_U_33
_atom_site_aniso_U_12
_atom_site_aniso_U_13
_atom_site_aniso_U_23
Mn 0.02056 0.01551 0.01631 -0.00034 -0.00026 -0.00003
S 0.01840 0.01340 0.01510 -0.00058 0.00095 -0.00009
O1 0.02640 0.01750 0.02600 -0.00530 -0.00480 0.00070
O2 0.03010 0.02560 0.01590 0.00440 -0.00080 0.00120
O3 0.02310 0.02540 0.02340 0.00080 0.00890 -0.00140
O4 0.02710 0.01390 0.03010 0.00080 -0.00060 -0.00020
O5 0.02680 0.03350 0.02620 0.00830 -0.00690 -0.00320
O6 0.02770 0.03550 0.02780 0.00280 -0.00480 -0.00260
O7 0.04670 0.03550 0.02010 0.01870 0.00650 0.00190
O8 0.02550 0.01880 0.03780 0.00060 -0.00460 -0.00360

loop_
_atom_site_label
_atom_site_fract_x
_atom_site_fract_y
_atom_site_fract_z
_atom_site_U_iso_or_equiv
Mn 0.06667 0.10261 0.21594 0.01747
S 0.20032 0.10849 0.82188 0.01560
O1 0.01090 0.05008 0.75520 0.02340
O2 0.25640 0.07572 0.99251 0.02390
O3 0.39840 0.09375 0.71630 0.02390
O4 0.13560 0.21082 0.82053 0.02370
O5 0.36690 0.07319 0.35930 0.02890
O6 0.75580 0.14361 0.08580 0.03040
O7 0.88420 0.12756 0.44460 0.03410
O8 0.18480 0.25134 0.22050 0.02740
H51 0.36800 0.08300 0.45000 0.05100
H52 0.46000 0.02700 0.33000 0.04900
H61 0.67200 0.18500 0.13300 0.06900
H62 0.67500 0.10500 0.04300 0.06300
H71 0.82000 0.17600 0.44800 0.03000
H72 0.90700 0.11200 0.53500 0.05800
H81 0.27900 0.26200 0.28200 0.05600
H82 0.09600 0.29900 0.22500 0.04500

_cod_duplicate_entry 2201256
